data_4119836
loop_
_publ_author_name
'Sheng-Li Huang'
'Yue-Jian Lin'
'T. S. Andy Hor'
'Guo-Xin Jin'

_publ_contact_author
; 
Guo-Xin Jin
Advanced Materials Laboratory, Department of Chemistry, Fudan University, 
Shanghai 200433, P. R. China
;
_publ_contact_author_email gxjin@fudan.edu.cn
_publ_section_title
;
 Cp*Rh-Based Heterometallic Metallarectangles: Size-Dependent Borromean
 Link Structures and Catalytic Acyl Transfer
;
_journal_name_full 'Journal of the American Chemical Society'
_journal_page_first 8125
_journal_page_last 8128
_journal_paper_doi 10.1021/ja402630g
_journal_volume 135
_journal_year 2013
_chemical_formula_sum 'C86 H92 Cu2 F12 N8 O26 Rh4 S4'
_chemical_formula_weight 2548.64
_chemical_name_systematic
; 
 ? 
;
_space_group_IT_number 14
_symmetry_cell_setting monoclinic
_symmetry_space_group_name_Hall '-P 2ybc'
_symmetry_space_group_name_H-M 'P 1 21/c 1'
_atom_sites_solution_hydrogens geom
_atom_sites_solution_primary direct
_atom_sites_solution_secondary difmap
_audit_creation_method SHELXL-97
_cell_angle_alpha 90.00
_cell_angle_beta 115.660(2)
_cell_angle_gamma 90.00
_cell_formula_units_Z 2
_cell_length_a 18.1252(18)
_cell_length_b 17.8848(18)
_cell_length_c 18.1859(19)
_cell_measurement_reflns_used 9930
_cell_measurement_temperature 173(2)
_cell_measurement_theta_max 27.60
_cell_measurement_theta_min 2.39
_cell_volume 5313.9(9)
_computing_cell_refinement 'Bruker SAINT'
_computing_data_collection 'Bruker APEX2'
_computing_data_reduction 'Bruker SAINT'
_computing_molecular_graphics 'Bruker SHELXTL'
_computing_publication_material 'Bruker SHELXTL'
_computing_structure_refinement 'SHELXL-97 (Sheldrick, 1997)'
_computing_structure_solution 'SHELXS-97 (Sheldrick, 1990)'
_diffrn_ambient_temperature 173(2)
_diffrn_measured_fraction_theta_full 0.995
_diffrn_measured_fraction_theta_max 0.995
_diffrn_measurement_device_type 'Bruker APEX-II CCD'
_diffrn_measurement_method '\f and \w scans'
_diffrn_radiation_monochromator graphite
_diffrn_radiation_source 'fine-focus sealed tube'
_diffrn_radiation_type MoK\a
_diffrn_radiation_wavelength 0.71073
_diffrn_reflns_av_R_equivalents 0.0336
_diffrn_reflns_av_sigmaI/netI 0.0366
_diffrn_reflns_limit_h_max 22
_diffrn_reflns_limit_h_min -16
_diffrn_reflns_limit_k_max 22
_diffrn_reflns_limit_k_min -22
_diffrn_reflns_limit_l_max 21
_diffrn_reflns_limit_l_min -22
_diffrn_reflns_number 33605
_diffrn_reflns_theta_full 26.01
_diffrn_reflns_theta_max 26.01
_diffrn_reflns_theta_min 1.25
_diffrn_standards_decay_% 5.64
_exptl_absorpt_coefficient_mu 1.171
_exptl_absorpt_correction_T_max 0.8439
_exptl_absorpt_correction_T_min 0.5499
_exptl_absorpt_correction_type multi-scan
_exptl_absorpt_process_details sadabs
_exptl_crystal_colour green
_exptl_crystal_density_diffrn 1.593
_exptl_crystal_description sheet
_exptl_crystal_F_000 2564
_exptl_crystal_size_max 0.58
_exptl_crystal_size_mid 0.35
_exptl_crystal_size_min 0.15
_platon_squeeze_details ' '
_refine_diff_density_max 4.980
_refine_diff_density_min -1.732
_refine_diff_density_rms 0.224
_refine_ls_extinction_method none
_refine_ls_goodness_of_fit_ref 1.461
_refine_ls_hydrogen_treatment constr
_refine_ls_matrix_type full
_refine_ls_number_parameters 572
_refine_ls_number_reflns 10415
_refine_ls_number_restraints 28
_refine_ls_restrained_S_all 1.471
_refine_ls_R_factor_all 0.1266
_refine_ls_R_factor_gt 0.1096
_refine_ls_shift/su_max 0.004
_refine_ls_shift/su_mean 0.000
_refine_ls_structure_factor_coef Fsqd
_refine_ls_weighting_details 'calc w=1/[\s^2^(Fo^2^)+(0.2000P)^2^+0.0000P] where P=(Fo^2^+2Fc^2^)/3'
_refine_ls_weighting_scheme calc
_refine_ls_wR_factor_gt 0.3247
_refine_ls_wR_factor_ref 0.3505
_reflns_number_gt 7800
_reflns_number_total 10415
_reflns_threshold_expression >2sigma(I)
_cod_data_source_file ja402630g_si_001_1.cif
_cod_data_source_block 2
_cod_original_cell_volume 5313.8(9)
_cod_database_code 4119836

loop_
_symmetry_equiv_pos_as_xyz
'x, y, z'
'-x, y+1/2, -z+1/2'
'-x, -y, -z'
'x, -y-1/2, z-1/2'

loop_
_atom_site_label
_atom_site_type_symbol
_atom_site_fract_x
_atom_site_fract_y
_atom_site_fract_z
_atom_site_U_iso_or_equiv
_atom_site_adp_type
_atom_site_occupancy
_atom_site_symmetry_multiplicity
_atom_site_calc_flag
_atom_site_refinement_flags
_atom_site_disorder_assembly
_atom_site_disorder_group
Rh1 Rh 0.51939(4) 0.03594(4) 0.31563(4) 0.0628(3) Uani 1 1 d . . .
Rh2 Rh 1.01532(4) 0.32758(3) 0.76920(4) 0.0525(3) Uani 1 1 d . . .
Cu1 Cu 0.79239(7) 0.14113(6) 0.56062(6) 0.0656(4) Uani 1 1 d D . .
S1 S 0.8080(2) 0.8867(2) 0.9672(3) 0.1061(11) Uani 1 1 d . . .
N1 N 0.7269(4) 0.1620(4) 0.4457(4) 0.0544(15) Uani 1 1 d . A .
N2 N 0.8477(4) 0.2310(3) 0.5552(4) 0.0478(13) Uani 1 1 d . A .
N3 N 0.6078(4) -0.0309(4) 0.3015(5) 0.0608(17) Uani 1 1 d . . .
N4 N 0.8984(4) -0.2582(3) 0.2470(4) 0.0500(14) Uani 1 1 d . . .
O1 O 0.5926(3) 0.0231(3) 0.4436(3) 0.0574(13) Uani 1 1 d . A .
O2 O 0.6067(4) 0.1227(3) 0.3395(4) 0.0592(13) Uani 1 1 d . . .
O3 O 0.7074(4) 0.0637(3) 0.5442(3) 0.0653(15) Uani 1 1 d . A .
O4 O 0.9515(3) 0.2266(3) 0.7658(3) 0.0560(13) Uani 1 1 d . . .
O5 O 0.9436(3) 0.3142(3) 0.6410(3) 0.0566(13) Uani 1 1 d . A .
O6 O 0.8562(4) 0.1518(3) 0.6795(3) 0.0542(13) Uani 1 1 d . A .
O8 O 0.7920(9) 0.9157(8) 1.0300(8) 0.154(5) Uani 1 1 d . . .
O9 O 0.7725(11) 0.9147(13) 0.8896(14) 0.227(8) Uani 1 1 d U . .
O10 O 0.8188(14) 0.8120(9) 0.9711(13) 0.221(8) Uani 1 1 d U . .
F1 F 0.9531(11) 0.9022(9) 1.0689(9) 0.220(6) Uani 1 1 d U . .
F2 F 0.9393(7) 0.8997(10) 0.9483(9) 0.221(8) Uani 1 1 d . . .
F3 F 0.9066(7) 0.9958(6) 0.9918(9) 0.163(4) Uani 1 1 d . . .
C1 C 0.6549(5) 0.0642(5) 0.4711(5) 0.0527(17) Uani 1 1 d . . .
C2 C 0.6619(5) 0.1211(5) 0.4105(4) 0.0524(17) Uani 1 1 d . A .
C3 C 0.7568(4) 0.2208(4) 0.4157(4) 0.0484(16) Uani 1 1 d . . .
C4 C 0.7286(5) 0.2425(5) 0.3326(5) 0.0558(18) Uani 1 1 d . A .
H4 H 0.6837 0.2173 0.2911 0.067 Uiso 1 1 calc R . .
C5 C 0.7665(5) 0.2996(5) 0.3130(5) 0.060(2) Uani 1 1 d . . .
H5 H 0.7474 0.3141 0.2575 0.072 Uiso 1 1 calc R A .
C6 C 0.8306(6) 0.3358(5) 0.3706(6) 0.064(2) Uani 1 1 d . A .
H6 H 0.8558 0.3751 0.3547 0.077 Uiso 1 1 calc R . .
C7 C 0.8608(5) 0.3174(4) 0.4524(5) 0.0539(18) Uani 1 1 d . . .
H7 H 0.9058 0.3439 0.4922 0.065 Uiso 1 1 calc R A .
C8 C 0.8240(5) 0.2596(4) 0.4751(4) 0.0476(16) Uani 1 1 d . A .
C9 C 0.8997(5) 0.2570(4) 0.6245(4) 0.0482(16) Uani 1 1 d . . .
C10 C 0.9034(5) 0.2068(4) 0.6974(4) 0.0491(16) Uani 1 1 d . A .
C11 C 0.6335(6) -0.0965(5) 0.3421(6) 0.066(2) Uani 1 1 d . . .
H11 H 0.6125 -0.1112 0.3795 0.079 Uiso 1 1 calc R . .
C12 C 0.6863(6) -0.1407(5) 0.3316(6) 0.063(2) Uani 1 1 d . . .
H12 H 0.7004 -0.1870 0.3600 0.075 Uiso 1 1 calc R . .
C13 C 0.7228(5) -0.1214(4) 0.2794(5) 0.0514(17) Uani 1 1 d . . .
C14 C 0.6978(6) -0.0514(5) 0.2398(6) 0.065(2) Uani 1 1 d . . .
H14 H 0.7203 -0.0338 0.2045 0.078 Uiso 1 1 calc R . .
C15 C 0.6427(7) -0.0101(6) 0.2520(7) 0.074(3) Uani 1 1 d . . .
H15 H 0.6271 0.0365 0.2245 0.089 Uiso 1 1 calc R . .
C16 C 0.8790(6) -0.2683(5) 0.3083(5) 0.063(2) Uani 1 1 d . . .
H16 H 0.9065 -0.3066 0.3466 0.075 Uiso 1 1 calc R . .
C17 C 0.8209(6) -0.2262(5) 0.3200(5) 0.063(2) Uani 1 1 d . . .
H17 H 0.8079 -0.2367 0.3643 0.075 Uiso 1 1 calc R . .
C18 C 0.7823(5) -0.1689(4) 0.2666(5) 0.0534(18) Uani 1 1 d . . .
C19 C 0.8041(6) -0.1576(5) 0.2041(6) 0.061(2) Uani 1 1 d . . .
H19 H 0.7796 -0.1180 0.1665 0.074 Uiso 1 1 calc R . .
C20 C 0.8613(6) -0.2030(5) 0.1950(6) 0.064(2) Uani 1 1 d . . .
H20 H 0.8745 -0.1945 0.1505 0.077 Uiso 1 1 calc R . .
C21 C 0.4057(3) 0.0572(3) 0.3201(3) 0.081(3) Uani 1 1 d G . .
C22 C 0.4134(4) 0.1009(4) 0.2587(3) 0.089(3) Uani 1 1 d G . .
C23 C 0.4204(4) 0.0513(4) 0.2010(3) 0.122(5) Uani 1 1 d GU . .
C24 C 0.4170(3) -0.0229(4) 0.2269(3) 0.101(4) Uani 1 1 d G . .
C25 C 0.4079(3) -0.0193(3) 0.3004(3) 0.087(3) Uani 1 1 d G . .
C26 C 0.3967(5) 0.0869(4) 0.3934(5) 0.100(4) Uani 1 1 d G . .
H26A H 0.4458 0.1152 0.4280 0.150 Uiso 1 1 calc R . .
H26B H 0.3896 0.0451 0.4246 0.150 Uiso 1 1 calc R . .
H26C H 0.3487 0.1197 0.3753 0.150 Uiso 1 1 calc R . .
C27 C 0.4141(6) 0.1851(5) 0.2552(6) 0.160(8) Uani 1 1 d G . .
H27A H 0.3590 0.2042 0.2414 0.240 Uiso 1 1 calc R . .
H27B H 0.4314 0.2010 0.2135 0.240 Uiso 1 1 calc R . .
H27C H 0.4523 0.2048 0.3084 0.240 Uiso 1 1 calc R . .
C28 C 0.4298(6) 0.0737(6) 0.1256(5) 0.158(9) Uani 1 1 d G . .
H28A H 0.4686 0.0399 0.1181 0.237 Uiso 1 1 calc R . .
H28B H 0.4504 0.1251 0.1317 0.237 Uiso 1 1 calc R . .
H28C H 0.3766 0.0706 0.0780 0.237 Uiso 1 1 calc R . .
C29 C 0.4222(5) -0.0933(5) 0.1837(5) 0.128(6) Uani 1 1 d G . .
H29A H 0.4542 -0.1309 0.2241 0.193 Uiso 1 1 calc R . .
H29B H 0.4487 -0.0822 0.1481 0.193 Uiso 1 1 calc R . .
H29C H 0.3669 -0.1126 0.1508 0.193 Uiso 1 1 calc R . .
C30 C 0.4017(5) -0.0852(4) 0.3492(5) 0.122(5) Uani 1 1 d G . .
H30A H 0.3510 -0.0814 0.3559 0.183 Uiso 1 1 calc R . .
H30B H 0.4487 -0.0853 0.4029 0.183 Uiso 1 1 calc R . .
H30C H 0.4012 -0.1316 0.3204 0.183 Uiso 1 1 calc R . .
C31 C 1.0961(6) 0.3870(5) 0.8755(6) 0.070(3) Uani 1 1 d . . .
C32 C 1.0768(8) 0.4320(5) 0.8071(8) 0.080(3) Uani 1 1 d . . .
C33 C 0.9887(9) 0.4434(6) 0.7733(8) 0.106(5) Uani 1 1 d . . .
C34 C 0.9600(7) 0.4028(7) 0.8210(11) 0.098(4) Uani 1 1 d . . .
C35 C 1.0241(8) 0.3682(6) 0.8807(7) 0.079(3) Uani 1 1 d . . .
C36 C 1.1817(8) 0.3622(8) 0.9335(9) 0.108(5) Uani 1 1 d . . .
H36A H 1.1968 0.3847 0.9872 0.163 Uiso 1 1 calc R . .
H36B H 1.2205 0.3783 0.9123 0.163 Uiso 1 1 calc R . .
H36C H 1.1831 0.3076 0.9384 0.163 Uiso 1 1 calc R . .
C37 C 1.1389(12) 0.4640(8) 0.7806(13) 0.130(6) Uani 1 1 d . . .
H37A H 1.1725 0.5014 0.8203 0.195 Uiso 1 1 calc R . .
H37B H 1.1103 0.4875 0.7269 0.195 Uiso 1 1 calc R . .
H37C H 1.1741 0.4237 0.7774 0.195 Uiso 1 1 calc R . .
C38 C 0.9417(17) 0.4878(10) 0.6962(12) 0.186(11) Uani 1 1 d . . .
H38A H 0.9350 0.5394 0.7105 0.279 Uiso 1 1 calc R . .
H38B H 0.8877 0.4651 0.6655 0.279 Uiso 1 1 calc R . .
H38C H 0.9719 0.4877 0.6627 0.279 Uiso 1 1 calc R . .
C39 C 0.8681(12) 0.400(2) 0.792(3) 0.31(3) Uani 1 1 d . . .
H39A H 0.8516 0.4372 0.8213 0.459 Uiso 1 1 calc R . .
H39B H 0.8524 0.3499 0.8025 0.459 Uiso 1 1 calc R . .
H39C H 0.8407 0.4102 0.7333 0.459 Uiso 1 1 calc R . .
C40 C 1.0137(12) 0.3227(9) 0.9399(12) 0.138(7) Uani 1 1 d . . .
H40A H 1.0447 0.2762 0.9473 0.207 Uiso 1 1 calc R . .
H40B H 0.9555 0.3110 0.9211 0.207 Uiso 1 1 calc R . .
H40C H 1.0337 0.3496 0.9919 0.207 Uiso 1 1 calc R . .
C41 C 0.9062(9) 0.9240(9) 0.9932(11) 0.116(5) Uani 1 1 d . . .
C42 C 0.9967(15) 0.0890(9) 0.6161(9) 0.118(10) Uani 0.64(2) 1 d PD A 1
O7 O 0.9119(13) 0.0616(9) 0.5657(10) 0.123(7) Uani 0.64(2) 1 d PD A 1
C42' C 0.8357(18) 0.0109(14) 0.4590(11) 0.069(8) Uani 0.36(2) 1 d PD A 2
O7' O 0.8673(11) 0.0463(10) 0.5357(10) 0.050(5) Uani 0.36(2) 1 d PD A 2

loop_
_atom_site_aniso_label
_atom_site_aniso_U_11
_atom_site_aniso_U_22
_atom_site_aniso_U_33
_atom_site_aniso_U_23
_atom_site_aniso_U_13
_atom_site_aniso_U_12
Rh1 0.0471(4) 0.0758(5) 0.0604(5) -0.0192(3) 0.0186(3) -0.0048(3)
Rh2 0.0481(4) 0.0495(4) 0.0499(4) -0.0049(2) 0.0119(3) 0.0012(2)
Cu1 0.0819(8) 0.0626(7) 0.0405(5) 0.0034(4) 0.0154(5) -0.0295(5)
S1 0.101(2) 0.119(3) 0.107(2) -0.029(2) 0.053(2) -0.004(2)
N1 0.056(4) 0.061(4) 0.041(3) 0.005(3) 0.016(3) -0.010(3)
N2 0.050(3) 0.048(3) 0.044(3) 0.002(2) 0.019(3) -0.005(3)
N3 0.057(4) 0.062(4) 0.065(4) -0.010(3) 0.028(3) 0.002(3)
N4 0.056(4) 0.040(3) 0.053(3) -0.006(3) 0.024(3) 0.002(3)
O1 0.053(3) 0.068(3) 0.054(3) -0.012(3) 0.026(2) -0.018(3)
O2 0.059(3) 0.059(3) 0.056(3) -0.008(3) 0.021(3) -0.002(3)
O3 0.079(4) 0.064(3) 0.052(3) 0.001(3) 0.028(3) -0.025(3)
O4 0.064(3) 0.061(3) 0.036(3) -0.001(2) 0.016(2) -0.006(3)
O5 0.058(3) 0.053(3) 0.050(3) 0.000(2) 0.015(2) -0.012(2)
O6 0.065(3) 0.050(3) 0.041(3) 0.000(2) 0.016(2) -0.010(2)
O8 0.198(13) 0.161(11) 0.163(11) -0.015(9) 0.135(10) -0.015(9)
O9 0.153(11) 0.260(16) 0.226(15) 0.026(13) 0.042(11) 0.018(11)
O10 0.330(18) 0.129(10) 0.240(15) 0.004(10) 0.156(13) -0.023(11)
F1 0.247(13) 0.201(11) 0.145(9) -0.025(9) 0.022(9) 0.050(10)
F2 0.122(8) 0.315(18) 0.205(13) -0.128(13) 0.052(8) 0.033(10)
F3 0.166(9) 0.102(6) 0.243(14) 0.026(7) 0.109(9) 0.014(6)
C1 0.055(4) 0.062(4) 0.044(4) -0.005(3) 0.024(3) -0.010(4)
C2 0.058(4) 0.053(4) 0.042(4) -0.002(3) 0.017(3) -0.003(3)
C3 0.052(4) 0.055(4) 0.041(3) 0.014(3) 0.023(3) 0.007(3)
C4 0.060(4) 0.067(5) 0.039(4) 0.006(3) 0.019(3) 0.009(4)
C5 0.066(5) 0.072(5) 0.044(4) 0.017(4) 0.026(4) 0.007(4)
C6 0.077(6) 0.065(5) 0.063(5) 0.013(4) 0.042(5) -0.001(4)
C7 0.056(4) 0.052(4) 0.054(4) 0.009(3) 0.025(4) -0.004(3)
C8 0.054(4) 0.044(4) 0.045(4) 0.003(3) 0.022(3) 0.003(3)
C9 0.050(4) 0.051(4) 0.040(4) 0.004(3) 0.017(3) -0.002(3)
C10 0.052(4) 0.054(4) 0.043(4) 0.003(3) 0.022(3) 0.001(3)
C11 0.081(6) 0.052(4) 0.075(6) 0.002(4) 0.044(5) -0.010(4)
C12 0.073(5) 0.053(4) 0.068(5) -0.011(4) 0.037(4) -0.014(4)
C13 0.055(4) 0.042(4) 0.060(4) -0.001(3) 0.028(3) 0.002(3)
C14 0.081(6) 0.057(5) 0.068(5) 0.002(4) 0.042(5) 0.011(4)
C15 0.091(7) 0.059(5) 0.089(7) 0.011(5) 0.053(6) 0.018(5)
C16 0.073(5) 0.053(4) 0.055(5) 0.011(4) 0.021(4) 0.013(4)
C17 0.084(6) 0.057(4) 0.055(4) 0.007(4) 0.038(4) 0.015(4)
C18 0.057(4) 0.043(4) 0.056(4) -0.008(3) 0.021(4) -0.003(3)
C19 0.076(6) 0.053(4) 0.063(5) 0.005(4) 0.036(4) 0.009(4)
C20 0.078(6) 0.059(5) 0.065(5) 0.008(4) 0.041(5) 0.009(4)
C21 0.055(5) 0.109(8) 0.078(6) 0.012(6) 0.028(5) 0.016(5)
C22 0.080(7) 0.101(8) 0.079(7) 0.014(6) 0.026(5) 0.022(6)
C23 0.080(8) 0.197(14) 0.078(7) -0.012(9) 0.024(6) 0.013(9)
C24 0.069(7) 0.145(12) 0.073(7) -0.044(8) 0.015(5) -0.033(7)
C25 0.063(6) 0.120(9) 0.078(7) -0.037(6) 0.029(5) -0.034(6)
C26 0.076(7) 0.123(10) 0.105(9) -0.019(8) 0.043(7) 0.000(7)
C27 0.141(15) 0.139(15) 0.19(2) 0.046(15) 0.065(15) 0.054(12)
C28 0.112(11) 0.29(3) 0.061(7) 0.023(11) 0.030(7) 0.074(14)
C29 0.103(9) 0.193(16) 0.116(10) -0.089(11) 0.073(8) -0.066(10)
C30 0.102(10) 0.111(10) 0.152(13) -0.039(10) 0.055(10) -0.047(8)
C31 0.061(5) 0.053(5) 0.078(6) -0.024(4) 0.013(4) 0.004(4)
C32 0.104(8) 0.047(5) 0.101(8) -0.011(5) 0.055(7) 0.001(5)
C33 0.119(10) 0.051(5) 0.087(8) -0.024(5) -0.011(7) 0.036(6)
C34 0.066(6) 0.075(7) 0.155(13) -0.033(8) 0.049(8) 0.005(5)
C35 0.102(8) 0.067(6) 0.078(6) -0.019(5) 0.047(6) -0.001(5)
C36 0.077(7) 0.106(9) 0.099(9) -0.026(7) -0.003(6) 0.001(6)
C37 0.156(14) 0.085(9) 0.174(16) -0.040(9) 0.095(13) -0.048(9)
C38 0.27(3) 0.101(11) 0.129(14) 0.029(11) 0.033(16) 0.089(15)
C39 0.096(13) 0.34(4) 0.48(6) -0.27(4) 0.12(2) -0.027(19)
C40 0.190(18) 0.113(11) 0.180(18) -0.049(11) 0.144(16) -0.041(11)
C41 0.090(9) 0.114(11) 0.127(12) -0.014(9) 0.031(8) 0.044(8)
C42 0.22(3) 0.049(8) 0.041(7) -0.008(6) 0.013(11) -0.047(11)
O7 0.19(2) 0.078(10) 0.077(11) 0.026(8) 0.032(12) 0.019(12)
C42' 0.10(2) 0.064(15) 0.044(12) 0.008(10) 0.037(12) -0.014(13)
O7' 0.054(10) 0.054(9) 0.037(9) -0.005(7) 0.014(7) 0.000(7)

loop_
_atom_type_symbol
_atom_type_description
_atom_type_scat_dispersion_real
_atom_type_scat_dispersion_imag
_atom_type_scat_source
C C 0.0033 0.0016 'International Tables Vol C Tables 4.2.6.8 and 6.1.1.4'
H H 0.0000 0.0000 'International Tables Vol C Tables 4.2.6.8 and 6.1.1.4'
N N 0.0061 0.0033 'International Tables Vol C Tables 4.2.6.8 and 6.1.1.4'
O O 0.0106 0.0060 'International Tables Vol C Tables 4.2.6.8 and 6.1.1.4'
F F 0.0171 0.0103 'International Tables Vol C Tables 4.2.6.8 and 6.1.1.4'
S S 0.1246 0.1234 'International Tables Vol C Tables 4.2.6.8 and 6.1.1.4'
Cu Cu 0.3201 1.2651 'International Tables Vol C Tables 4.2.6.8 and 6.1.1.4'
Rh Rh -1.1178 0.9187 'International Tables Vol C Tables 4.2.6.8 and 6.1.1.4'

loop_
_geom_angle_atom_site_label_1
_geom_angle_atom_site_label_2
_geom_angle_atom_site_label_3
_geom_angle
_geom_angle_site_symmetry_1
_geom_angle_site_symmetry_3
C22 Rh1 C23 39.57(12) . .
C22 Rh1 N3 147.0(3) . .
C23 Rh1 N3 108.8(3) . .
C22 Rh1 O2 98.0(2) . .
C23 Rh1 O2 110.4(2) . .
N3 Rh1 O2 84.3(3) . .
C22 Rh1 C21 39.22(11) . .
C23 Rh1 C21 65.75(18) . .
N3 Rh1 C21 155.1(3) . .
O2 Rh1 C21 120.6(2) . .
C22 Rh1 O1 127.1(2) . .
C23 Rh1 O1 163.3(2) . .
N3 Rh1 O1 85.7(3) . .
O2 Rh1 O1 78.4(2) . .
C21 Rh1 O1 97.6(2) . .
C22 Rh1 C24 65.72(18) . .
C23 Rh1 C24 39.15(12) . .
N3 Rh1 C24 95.0(3) . .
O2 Rh1 C24 147.3(2) . .
C21 Rh1 C24 65.09(17) . .
O1 Rh1 C24 134.2(2) . .
C22 Rh1 C25 65.35(17) . .
C23 Rh1 C25 65.30(18) . .
N3 Rh1 C25 116.5(3) . .
O2 Rh1 C25 159.3(2) . .
C21 Rh1 C25 38.63(10) . .
O1 Rh1 C25 101.3(2) . .
C24 Rh1 C25 38.60(11) . .
C35 Rh2 N4 126.0(4) . 3_756
C35 Rh2 C34 37.3(5) . .
N4 Rh2 C34 162.2(4) 3_756 .
C35 Rh2 O4 97.8(3) . .
N4 Rh2 O4 85.6(2) 3_756 .
C34 Rh2 O4 101.3(4) . .
C35 Rh2 C32 64.7(4) . .
N4 Rh2 C32 104.1(4) 3_756 .
C34 Rh2 C32 65.3(5) . .
O4 Rh2 C32 162.5(3) . .
C35 Rh2 C31 38.3(4) . .
N4 Rh2 C31 99.2(3) 3_756 .
C34 Rh2 C31 63.5(4) . .
O4 Rh2 C31 126.8(3) . .
C32 Rh2 C31 38.1(4) . .
C35 Rh2 O5 148.3(4) . .
N4 Rh2 O5 85.4(2) 3_756 .
C34 Rh2 O5 111.9(5) . .
O4 Rh2 O5 78.9(2) . .
C32 Rh2 O5 115.9(4) . .
C31 Rh2 O5 154.0(3) . .
C35 Rh2 C33 63.5(5) . .
N4 Rh2 C33 140.0(6) 3_756 .
C34 Rh2 C33 38.1(6) . .
O4 Rh2 C33 134.1(6) . .
C32 Rh2 C33 39.9(5) . .
C31 Rh2 C33 64.0(4) . .
O5 Rh2 C33 96.1(3) . .
N2 Cu1 N1 82.7(3) . .
N2 Cu1 O6 84.5(2) . .
N1 Cu1 O6 163.3(3) . .
N2 Cu1 O3 163.8(3) . .
N1 Cu1 O3 84.2(3) . .
O6 Cu1 O3 106.3(2) . .
N2 Cu1 O7' 103.7(5) . .
N1 Cu1 O7' 93.8(5) . .
O6 Cu1 O7' 99.7(4) . .
O3 Cu1 O7' 86.7(5) . .
N2 Cu1 O7 90.8(5) . .
N1 Cu1 O7 105.0(4) . .
O6 Cu1 O7 85.9(4) . .
O3 Cu1 O7 101.9(5) . .
O7' Cu1 O7 18.1(4) . .
O10 S1 O9 114.2(14) . .
O10 S1 O8 113.7(11) . .
O9 S1 O8 122.4(12) . .
O10 S1 C41 104.8(11) . .
O9 S1 C41 96.2(11) . .
O8 S1 C41 100.6(8) . .
C2 N1 C3 130.9(7) . .
C2 N1 Cu1 115.1(5) . .
C3 N1 Cu1 113.9(5) . .
C9 N2 C8 129.6(6) . .
C9 N2 Cu1 115.4(5) . .
C8 N2 Cu1 114.9(5) . .
C11 N3 C15 116.7(8) . .
C11 N3 Rh1 121.7(6) . .
C15 N3 Rh1 121.5(6) . .
C16 N4 C20 117.7(7) . .
C16 N4 Rh2 121.4(5) . 3_756
C20 N4 Rh2 120.8(5) . 3_756
C1 O1 Rh1 113.5(5) . .
C2 O2 Rh1 112.8(5) . .
C1 O3 Cu1 109.6(5) . .
C10 O4 Rh2 114.5(5) . .
C9 O5 Rh2 112.2(5) . .
C10 O6 Cu1 111.9(5) . .
O3 C1 O1 123.8(7) . .
O3 C1 C2 120.0(7) . .
O1 C1 C2 116.0(7) . .
O2 C2 N1 130.5(8) . .
O2 C2 C1 118.5(7) . .
N1 C2 C1 110.9(6) . .
N1 C3 C8 115.0(6) . .
N1 C3 C4 126.7(7) . .
C8 C3 C4 118.2(7) . .
C5 C4 C3 119.5(8) . .
C6 C5 C4 121.3(7) . .
C5 C6 C7 122.0(8) . .
C6 C7 C8 118.6(8) . .
C7 C8 C3 120.4(7) . .
C7 C8 N2 127.0(7) . .
C3 C8 N2 112.6(6) . .
O5 C9 N2 130.6(7) . .
O5 C9 C10 118.2(6) . .
N2 C9 C10 111.2(6) . .
O4 C10 O6 126.9(7) . .
O4 C10 C9 116.2(7) . .
O6 C10 C9 116.9(6) . .
C12 C11 N3 122.7(8) . .
C11 C12 C13 122.0(9) . .
C12 C13 C14 114.8(7) . .
C12 C13 C18 123.6(7) . .
C14 C13 C18 121.6(7) . .
C15 C14 C13 120.0(9) . .
C14 C15 N3 123.7(9) . .
N4 C16 C17 123.7(8) . .
C18 C17 C16 119.0(8) . .
C19 C18 C17 117.0(8) . .
C19 C18 C13 122.8(8) . .
C17 C18 C13 120.1(8) . .
C18 C19 C20 120.9(8) . .
N4 C20 C19 121.7(8) . .
C25 C21 C22 108.0 . .
C25 C21 C26 126.0 . .
C22 C21 C26 126.0 . .
C25 C21 Rh1 71.64(18) . .
C22 C21 Rh1 68.98(19) . .
C26 C21 Rh1 124.96(17) . .
C23 C22 C21 108.0 . .
C23 C22 C27 126.0 . .
C21 C22 C27 126.0 . .
C23 C22 Rh1 70.32(17) . .
C21 C22 Rh1 71.80(18) . .
C27 C22 Rh1 123.52(18) . .
C24 C23 C22 108.0 . .
C24 C23 C28 126.0 . .
C22 C23 C28 126.0 . .
C24 C23 Rh1 71.90(19) . .
C22 C23 Rh1 70.11(17) . .
C28 C23 Rh1 123.63(16) . .
C23 C24 C25 108.0 . .
C23 C24 C29 126.0 . .
C25 C24 C29 126.0 . .
C23 C24 Rh1 68.96(19) . .
C25 C24 Rh1 71.50(17) . .
C29 C24 Rh1 125.12(17) . .
C21 C25 C24 108.0 . .
C21 C25 C30 126.0 . .
C24 C25 C30 126.0 . .
C21 C25 Rh1 69.72(17) . .
C24 C25 Rh1 69.90(17) . .
C30 C25 Rh1 125.95(18) . .
C35 C31 C32 108.7(9) . .
C35 C31 C36 126.2(12) . .
C32 C31 C36 125.1(12) . .
C35 C31 Rh2 69.3(5) . .
C32 C31 Rh2 70.8(6) . .
C36 C31 Rh2 125.3(7) . .
C31 C32 C33 105.2(11) . .
C31 C32 C37 124.7(13) . .
C33 C32 C37 130.0(14) . .
C31 C32 Rh2 71.1(5) . .
C33 C32 Rh2 70.2(6) . .
C37 C32 Rh2 125.8(8) . .
C34 C33 C32 107.6(10) . .
C34 C33 C38 129.7(18) . .
C32 C33 C38 122.6(19) . .
C34 C33 Rh2 70.6(6) . .
C32 C33 Rh2 69.9(5) . .
C38 C33 Rh2 121.5(10) . .
C35 C34 C33 108.5(10) . .
C35 C34 C39 134(2) . .
C33 C34 C39 117(2) . .
C35 C34 Rh2 70.1(6) . .
C33 C34 Rh2 71.3(7) . .
C39 C34 Rh2 118.8(11) . .
C34 C35 C31 109.9(11) . .
C34 C35 C40 121.3(14) . .
C31 C35 C40 128.7(13) . .
C34 C35 Rh2 72.7(7) . .
C31 C35 Rh2 72.4(6) . .
C40 C35 Rh2 123.6(8) . .
F2 C41 F3 108.7(19) . .
F2 C41 F1 107.2(14) . .
F3 C41 F1 107.9(15) . .
F2 C41 S1 113.4(12) . .
F3 C41 S1 112.8(10) . .
F1 C41 S1 106.6(16) . .
C42 O7 Cu1 118.1(14) . .
C42' O7' Cu1 119.8(16) . .

loop_
_geom_bond_atom_site_label_1
_geom_bond_atom_site_label_2
_geom_bond_distance
_geom_bond_site_symmetry_2
Rh1 C22 2.095(5) .
Rh1 C23 2.097(5) .
Rh1 N3 2.103(7) .
Rh1 O2 2.123(6) .
Rh1 C21 2.132(5) .
Rh1 O1 2.134(6) .
Rh1 C24 2.136(5) .
Rh1 C25 2.157(5) .
Rh2 C35 2.094(10) .
Rh2 N4 2.114(6) 3_756
Rh2 C34 2.126(11) .
Rh2 O4 2.130(6) .
Rh2 C32 2.131(10) .
Rh2 C31 2.134(8) .
Rh2 O5 2.135(5) .
Rh2 C33 2.135(10) .
Cu1 N2 1.919(6) .
Cu1 N1 1.941(6) .
Cu1 O6 1.970(5) .
Cu1 O3 1.995(6) .
Cu1 O7' 2.336(18) .
Cu1 O7 2.56(2) .
S1 O10 1.346(16) .
S1 O9 1.37(2) .
S1 O8 1.395(12) .
S1 C41 1.763(18) .
N1 C2 1.296(10) .
N1 C3 1.398(10) .
N2 C9 1.291(10) .
N2 C8 1.423(9) .
N3 C11 1.356(11) .
N3 C15 1.358(13) .
N4 C16 1.319(11) .
N4 C20 1.332(11) .
N4 Rh2 2.114(6) 3_756
O1 C1 1.256(9) .
O2 C2 1.245(10) .
O3 C1 1.255(10) .
O4 C10 1.222(9) .
O5 C9 1.250(9) .
O6 C10 1.251(9) .
F1 C41 1.33(2) .
F2 C41 1.28(2) .
F3 C41 1.283(18) .
C1 C2 1.546(11) .
C3 C8 1.412(11) .
C3 C4 1.423(10) .
C4 C5 1.361(12) .
C5 C6 1.346(13) .
C6 C7 1.384(12) .
C7 C8 1.386(11) .
C9 C10 1.580(10) .
C11 C12 1.317(13) .
C12 C13 1.414(12) .
C13 C14 1.418(12) .
C13 C18 1.469(11) .
C14 C15 1.336(13) .
C16 C17 1.384(13) .
C17 C18 1.377(12) .
C18 C19 1.371(12) .
C19 C20 1.382(12) .
C21 C25 1.419(3) .
C21 C22 1.419(3) .
C21 C26 1.508(3) .
C22 C23 1.419(3) .
C22 C27 1.508(3) .
C23 C24 1.419(3) .
C23 C28 1.508(3) .
C24 C25 1.419(3) .
C24 C29 1.508(3) .
C25 C30 1.508(3) .
C31 C35 1.389(16) .
C31 C32 1.393(16) .
C31 C36 1.517(14) .
C32 C33 1.456(19) .
C32 C37 1.515(19) .
C33 C34 1.39(2) .
C33 C38 1.51(2) .
C34 C35 1.349(19) .
C34 C39 1.52(2) .
C35 C40 1.43(2) .
C42 O7 1.491(18) .
C42' O7' 1.408(17) .

loop_
_platon_squeeze_void_nr
_platon_squeeze_void_average_x
_platon_squeeze_void_average_y
_platon_squeeze_void_average_z
_platon_squeeze_void_volume
_platon_squeeze_void_count_electrons
1 0.500 0.000 1.000 586.0 106.2
2 0.500 0.500 0.500 586.0 106.6
